data_7045875
loop_
_publ_author_name
'Knoll, Christian'
'M\"uller, Danny'
'Seifried, Marco'
'Giester, Gerald'
'Welch, Jan M.'
'Artner, Werner'
'Hradil, Klaudia'
'Reissner, Michael'
'Weinberger, Peter'

_publ_section_title
;
 Cooperativity in spin crossover materials as ligand's responsibility -
 investigations of the Fe(ii) -
 1,3-bis((1H-tetrazol-1-yl)methyl)bicyclo[1.1.1]pentane system.
;
_journal_issue 16
_journal_name_full 'Dalton transactions (Cambridge, England : 2003)'
_journal_page_first 5553
_journal_page_last 5557
_journal_paper_doi 10.1039/c8dt00781k
_journal_volume 47
_journal_year 2018
_chemical_formula_sum 'C27 H36 Cl2 Fe N24 O8'
_chemical_formula_weight 951.55
_space_group_crystal_system trigonal
_space_group_IT_number 165
_space_group_name_Hall '-P 3 2"c'
_space_group_name_H-M_alt 'P -3 c 1'
_symmetry_space_group_name_Hall '-P 3 2"c'
_symmetry_space_group_name_H-M 'P -3 c 1'
_atom_sites_solution_hydrogens geom
_audit_creation_method SHELXL-2016/4
_audit_update_record
;
2017-07-26 deposited with the CCDC.
2018-03-16 downloaded from the CCDC.
;
_cell_angle_alpha 90
_cell_angle_beta 90
_cell_angle_gamma 120
_cell_formula_units_Z 2
_cell_length_a 11.1004(7)
_cell_length_b 11.1004(7)
_cell_length_c 19.4074(15)
_cell_measurement_temperature 100(2)
_cell_volume 2071.0(2)
_computing_structure_refinement 'SHELXL-2016/4 (Sheldrick, 2016)'
_diffrn_ambient_temperature 100(2)
_diffrn_measured_fraction_theta_full 0.997
_diffrn_measured_fraction_theta_max 0.998
_diffrn_radiation_type MoK\a
_diffrn_radiation_wavelength 0.71073
_diffrn_reflns_av_R_equivalents 0.0561
_diffrn_reflns_av_unetI/netI 0.0210
_diffrn_reflns_Laue_measured_fraction_full 0.997
_diffrn_reflns_Laue_measured_fraction_max 0.998
_diffrn_reflns_limit_h_max 15
_diffrn_reflns_limit_h_min -15
_diffrn_reflns_limit_k_max 15
_diffrn_reflns_limit_k_min -15
_diffrn_reflns_limit_l_max 27
_diffrn_reflns_limit_l_min -27
_diffrn_reflns_number 48146
_diffrn_reflns_point_group_measured_fraction_full 0.997
_diffrn_reflns_point_group_measured_fraction_max 0.998
_diffrn_reflns_theta_full 25.242
_diffrn_reflns_theta_max 30.566
_diffrn_reflns_theta_min 3.671
_exptl_absorpt_coefficient_mu 0.571
_exptl_absorpt_correction_T_max 0.7461
_exptl_absorpt_correction_T_min 0.6800
_exptl_absorpt_correction_type multi-scan
_exptl_absorpt_process_details
;
 SADABS 2016/2: Krause, L., Herbst-Irmer, R., Sheldrick G.M. & Stalke D.,
 J. Appl. Cryst. 48 (2015) 3-10
;
_exptl_crystal_density_diffrn 1.526
_exptl_crystal_F_000 980
_refine_diff_density_max 0.557
_refine_diff_density_min -0.798
_refine_diff_density_rms 0.121
_refine_ls_extinction_method none
_refine_ls_goodness_of_fit_ref 1.264
_refine_ls_hydrogen_treatment constr
_refine_ls_matrix_type full
_refine_ls_number_parameters 108
_refine_ls_number_reflns 2123
_refine_ls_number_restraints 1
_refine_ls_restrained_S_all 1.264
_refine_ls_R_factor_all 0.1006
_refine_ls_R_factor_gt 0.0953
_refine_ls_shift/su_max 0.000
_refine_ls_shift/su_mean 0.000
_refine_ls_structure_factor_coef Fsqd
_refine_ls_weighting_details 'w=1/[\s^2^(Fo^2^)+14.0542P] where P=(Fo^2^+2Fc^2^)/3'
_refine_ls_weighting_scheme calc
_refine_ls_wR_factor_gt 0.1857
_refine_ls_wR_factor_ref 0.1876
_reflns_Friedel_coverage 0.000
_reflns_number_gt 1949
_reflns_number_total 2123
_reflns_threshold_expression 'I > 2\s(I)'
_cod_data_source_file c8dt00781k2.cif
_cod_data_source_block tu65_100k_sq
_cod_depositor_comments 'Adding full bibliography for 7045874--7045877.cif.'
_cod_original_cell_volume 2071.0(3)
_cod_database_code 7045875
_shelx_shelxl_version_number 2016/4
_shelx_space_group_comment
;
The symmetry employed for this shelxl refinement is uniquely defined
by the following loop, which should always be used as a source of
symmetry information in preference to the above space-group names.
They are only intended as comments.
;

loop_
_space_group_symop_operation_xyz
'x, y, z'
'-y, x-y, z'
'-x+y, -x, z'
'y, x, -z+1/2'
'-x, -x+y, -z+1/2'
'x-y, -y, -z+1/2'
'-x, -y, -z'
'y, -x+y, -z'
'x-y, x, -z'
'-y, -x, z-1/2'
'x, x-y, z-1/2'
'-x+y, y, z-1/2'

loop_
_atom_site_label
_atom_site_type_symbol
_atom_site_fract_x
_atom_site_fract_y
_atom_site_fract_z
_atom_site_U_iso_or_equiv
_atom_site_adp_type
_atom_site_occupancy
_atom_site_site_symmetry_order
_atom_site_calc_flag
_atom_site_refinement_flags_posn
_atom_site_refinement_flags_adp
_atom_site_refinement_flags_occupancy
FE Fe 0.000000 0.000000 0.500000 0.0153(3) Uani 1 6 d S T P
N1 N 0.2741(4) 0.3591(4) 0.39569(18) 0.0235(7) Uani 1 1 d . . .
N2 N 0.1505(4) 0.3522(4) 0.3823(2) 0.0286(8) Uani 1 1 d . . .
N3 N 0.0548(4) 0.2388(4) 0.40987(19) 0.0250(7) Uani 1 1 d . . .
N4 N 0.1136(3) 0.1709(4) 0.44110(16) 0.0183(6) Uani 1 1 d . . .
C1 C 0.2490(4) 0.2469(4) 0.4312(2) 0.0232(8) Uani 1 1 d . . .
H1 H 0.316887 0.224945 0.446925 0.028 Uiso 1 1 calc R U .
C2 C 0.4050(5) 0.4740(4) 0.3706(2) 0.0287(9) Uani 1 1 d . . .
H2A H 0.482883 0.480115 0.398183 0.034 Uiso 1 1 calc R U .
H2B H 0.404489 0.562403 0.376186 0.034 Uiso 1 1 calc R U .
C3 C 0.4261(4) 0.4534(4) 0.2959(2) 0.0195(7) Uani 1 1 d . . .
C4 C 0.4370(4) 0.3297(4) 0.2655(2) 0.0238(8) Uani 1 1 d . . .
H4A H 0.520876 0.325016 0.278336 0.029 Uiso 1 1 calc R U .
H4B H 0.350718 0.237888 0.266206 0.029 Uiso 1 1 calc R U .
C5 C 0.5509(5) 0.5509(5) 0.250000 0.0216(11) Uani 1 2 d S T P
H5A H 0.558851 0.641275 0.237958 0.026 Uiso 0.5 1 calc R U P
H5B H 0.641273 0.558848 0.262042 0.026 Uiso 0.5 1 calc R U P
CL1 Cl 0.666667 0.333333 0.45903(8) 0.0235(3) Uani 1 3 d S T P
O2 O 0.666667 0.333333 0.5266(10) 0.154(14) Uani 0.500(0) 3 d S T P
O3 O 0.666667 0.333333 0.3942(11) 0.20(2) Uani 0.500(0) 3 d S T P
O1A O 0.5378(17) 0.254(2) 0.4815(13) 0.180(12) Uani 0.500(0) 1 d . . P
O1B O 0.5359(13) 0.2359(13) 0.4363(10) 0.119(9) Uani 0.500(0) 1 d . . P

loop_
_atom_site_aniso_label
_atom_site_aniso_U_11
_atom_site_aniso_U_22
_atom_site_aniso_U_33
_atom_site_aniso_U_23
_atom_site_aniso_U_13
_atom_site_aniso_U_12
FE 0.0154(4) 0.0154(4) 0.0151(5) 0.000 0.000 0.00770(19)
N1 0.0225(17) 0.0194(16) 0.0276(17) -0.0001(13) -0.0019(14) 0.0098(14)
N2 0.0239(18) 0.0248(18) 0.040(2) 0.0077(16) 0.0017(15) 0.0141(15)
N3 0.0227(17) 0.0237(17) 0.0320(18) 0.0032(14) 0.0018(14) 0.0141(15)
N4 0.0159(14) 0.0208(16) 0.0210(14) -0.0003(12) 0.0000(11) 0.0113(12)
C1 0.0221(19) 0.0199(19) 0.0263(18) -0.0021(15) -0.0031(15) 0.0096(16)
C2 0.024(2) 0.0130(17) 0.040(2) -0.0001(16) -0.0007(18) 0.0020(16)
C3 0.0146(16) 0.0102(15) 0.034(2) 0.0025(14) -0.0014(15) 0.0065(14)
C4 0.0207(19) 0.0115(16) 0.042(2) 0.0030(15) -0.0036(17) 0.0099(15)
C5 0.0118(16) 0.0118(16) 0.039(3) 0.0007(11) -0.0007(11) 0.0041(19)
CL1 0.0249(5) 0.0249(5) 0.0208(7) 0.000 0.000 0.0124(3)
O2 0.21(2) 0.21(2) 0.032(9) 0.000 0.000 0.107(11)
O3 0.29(3) 0.29(3) 0.026(10) 0.000 0.000 0.147(16)
O1A 0.065(10) 0.18(2) 0.26(3) 0.14(2) 0.098(14) 0.035(12)
O1B 0.061(8) 0.060(7) 0.25(2) -0.086(11) -0.116(12) 0.041(7)

loop_
_atom_type_symbol
_atom_type_description
_atom_type_scat_dispersion_real
_atom_type_scat_dispersion_imag
_atom_type_scat_source
C C 0.0033 0.0016 'International Tables Vol C Tables 4.2.6.8 and 6.1.1.4'
H H 0.0000 0.0000 'International Tables Vol C Tables 4.2.6.8 and 6.1.1.4'
N N 0.0061 0.0033 'International Tables Vol C Tables 4.2.6.8 and 6.1.1.4'
O O 0.0106 0.0060 'International Tables Vol C Tables 4.2.6.8 and 6.1.1.4'
Cl Cl 0.1484 0.1585 'International Tables Vol C Tables 4.2.6.8 and 6.1.1.4'
Fe Fe 0.3463 0.8444 'International Tables Vol C Tables 4.2.6.8 and 6.1.1.4'

loop_
_geom_angle_atom_site_label_1
_geom_angle_atom_site_label_2
_geom_angle_atom_site_label_3
_geom_angle
_geom_angle_site_symmetry_1
_geom_angle_site_symmetry_3
N4 FE N4 180.00(15) 9_556 3
N4 FE N4 88.73(13) 9_556 .
N4 FE N4 91.27(13) 3 .
N4 FE N4 91.27(13) 9_556 7_556
N4 FE N4 88.73(13) 3 7_556
N4 FE N4 180.0 . 7_556
N4 FE N4 88.73(13) 9_556 2
N4 FE N4 91.27(13) 3 2
N4 FE N4 91.27(13) . 2
N4 FE N4 88.73(13) 7_556 2
N4 FE N4 91.27(13) 9_556 8_556
N4 FE N4 88.73(13) 3 8_556
N4 FE N4 88.73(13) . 8_556
N4 FE N4 91.27(13) 7_556 8_556
N4 FE N4 180.00(14) 2 8_556
C1 N1 N2 108.3(4) . .
C1 N1 C2 130.2(4) . .
N2 N1 C2 121.4(4) . .
N3 N2 N1 106.9(3) . .
N2 N3 N4 109.7(3) . .
C1 N4 N3 106.9(3) . .
C1 N4 FE 131.1(3) . .
N3 N4 FE 121.6(2) . .
N4 C1 N1 108.2(4) . .
N4 C1 H1 125.9 . .
N1 C1 H1 125.9 . .
N1 C2 C3 110.6(3) . .
N1 C2 H2A 109.5 . .
C3 C2 H2A 109.5 . .
N1 C2 H2B 109.5 . .
C3 C2 H2B 109.5 . .
H2A C2 H2B 108.1 . .
C2 C3 C5 127.1(3) . .
C2 C3 C4 127.4(4) . 4
C5 C3 C4 88.0(3) . 4
C2 C3 C4 125.9(3) . .
C5 C3 C4 87.8(3) . .
C4 C3 C4 87.6(3) 4 .
C2 C3 C3 179.0(4) . 4
C5 C3 C3 53.04(19) . 4
C4 C3 C3 53.4(2) 4 4
C4 C3 C3 53.1(2) . 4
C3 C4 C3 73.5(3) 4 .
C3 C4 H4A 116.2 4 .
C3 C4 H4A 116.2 . .
C3 C4 H4B 116.2 4 .
C3 C4 H4B 116.2 . .
H4A C4 H4B 113.2 . .
C3 C5 C3 73.9(4) 4 .
C3 C5 H5A 116.1 4 .
C3 C5 H5A 116.1 . .
C3 C5 H5B 116.1 4 .
C3 C5 H5B 116.1 . .
H5A C5 H5B 113.1 . .
O3 CL1 O2 180.0 . .
O3 CL1 O1A 109.2(11) . 2_655
O2 CL1 O1A 70.8(11) . 2_655
O3 CL1 O1A 109.2(11) . 3_665
O2 CL1 O1A 70.8(11) . 3_665
O1A CL1 O1A 109.7(11) 2_655 3_665
O3 CL1 O1A 109.2(11) . .
O2 CL1 O1A 70.8(11) . .
O1A CL1 O1A 109.7(11) 2_655 .
O1A CL1 O1A 109.7(11) 3_665 .
O3 CL1 O1B 71.3(9) . 2_655
O2 CL1 O1B 108.7(9) . 2_655
O1A CL1 O1B 38.7(13) 2_655 2_655
O1A CL1 O1B 116.0(14) 3_665 2_655
O1A CL1 O1B 131.2(15) . 2_655
O3 CL1 O1B 71.3(9) . .
O2 CL1 O1B 108.7(9) . .
O1A CL1 O1B 116.0(14) 2_655 .
O1A CL1 O1B 131.2(15) 3_665 .
O1A CL1 O1B 38.7(13) . .
O1B CL1 O1B 110.3(9) 2_655 .
O3 CL1 O1B 71.3(9) . 3_665
O2 CL1 O1B 108.7(9) . 3_665
O1A CL1 O1B 131.2(15) 2_655 3_665
O1A CL1 O1B 38.7(13) 3_665 3_665
O1A CL1 O1B 116.0(14) . 3_665
O1B CL1 O1B 110.3(9) 2_655 3_665
O1B CL1 O1B 110.3(9) . 3_665
CL1 O2 O1A 55.0(8) . 2_655
CL1 O2 O1A 55.0(8) . 3_665
O1A O2 O1A 90.3(12) 2_655 3_665
CL1 O2 O1A 55.0(8) . .
O1A O2 O1A 90.3(12) 2_655 .
O1A O2 O1A 90.3(12) 3_665 .
CL1 O3 O1B 58.0(8) . 2_655
CL1 O3 O1B 58.0(8) . 3_665
O1B O3 O1B 94.5(11) 2_655 3_665
CL1 O3 O1B 58.0(8) . .
O1B O3 O1B 94.5(11) 2_655 .
O1B O3 O1B 94.5(11) 3_665 .
O1B O1A CL1 74.0(14) . .
O1B O1A O2 126.9(19) . .
CL1 O1A O2 54.2(10) . .
O1A O1B CL1 67.3(12) . .
O1A O1B O3 116.9(18) . .
CL1 O1B O3 50.7(9) . .

loop_
_geom_bond_atom_site_label_1
_geom_bond_atom_site_label_2
_geom_bond_distance
_geom_bond_site_symmetry_2
FE N4 2.026(3) 9_556
FE N4 2.026(3) 3
FE N4 2.026(3) .
FE N4 2.026(3) 7_556
FE N4 2.026(3) 2
FE N4 2.026(3) 8_556
N1 C1 1.327(5) .
N1 N2 1.361(5) .
N1 C2 1.456(5) .
N2 N3 1.290(5) .
N3 N4 1.361(5) .
N4 C1 1.319(5) .
C1 H1 0.9500 .
C2 C3 1.505(6) .
C2 H2A 0.9900 .
C2 H2B 0.9900 .
C3 C5 1.544(6) .
C3 C4 1.549(5) 4
C3 C4 1.554(5) .
C3 C3 1.856(8) 4
C4 C3 1.549(5) 4
C4 H4A 0.9900 .
C4 H4B 0.9900 .
C5 C3 1.544(6) 4
C5 H5A 0.9900 .
C5 H5B 0.9900 .
CL1 O3 1.26(2) .
CL1 O2 1.31(2) .
CL1 O1A 1.324(13) 2_655
CL1 O1A 1.324(13) 3_665
CL1 O1A 1.324(13) .
CL1 O1B 1.379(9) 2_655
CL1 O1B 1.379(9) .
CL1 O1B 1.379(9) 3_665
O2 O1A 1.53(2) 2_655
O2 O1A 1.53(2) 3_665
O2 O1A 1.53(2) .
O3 O1B 1.54(2) 2_655
O3 O1B 1.54(2) 3_665
O3 O1B 1.54(2) .
O1A O1B 0.90(3) .
